data_2006164
loop_
_publ_author_name
'Chen, Wei'
'Yang, Jia-xiang'
'Bai, Zhi-ping'
'Wang Zou-xiang'
'You Xiao-zeng'

_publ_section_title
;
 <i>N</i>-(<i>n</i>-Butyl)-3,4-dibromomaleimide
;
_journal_issue 5
_journal_name_full 'Acta Crystallographica Section C'
_journal_page_first 631
_journal_page_last 633
_journal_paper_doi 10.1107/S0108270197000024
_journal_volume 53
_journal_year 1997
_chemical_formula_sum 'C8 H9 Br2 N O2'
_chemical_formula_weight 310.98
_chemical_name_systematic
;
 N-(n-butyl)-3,4-dibromomaleimide
;
_space_group_IT_number 14
_symmetry_cell_setting monoclinic
_symmetry_space_group_name_Hall '-P 2ybc'
_symmetry_space_group_name_H-M 'P 1 21/c 1'
_audit_creation_method SHELXL
_cell_angle_alpha 90.00
_cell_angle_beta 111.140(10)
_cell_angle_gamma 90.00
_cell_formula_units_Z 4
_cell_length_a 7.405(2)
_cell_length_b 18.481(2)
_cell_length_c 8.1246(9)
_cell_measurement_reflns_used 25
_cell_measurement_temperature 300(2)
_cell_measurement_theta_max 13
_cell_measurement_theta_min 12
_cell_volume 1037.0(3)
_computing_cell_refinement 'CAD-4 Software'
_computing_data_collection 'CAD-4 Software (Enraf-Nonius, 1988)'
_computing_data_reduction 'XTAL3.0 (Hall & Stewart, 1990)'
_computing_molecular_graphics 'SHELXTL-Plus (Sheldrick, 1987), ORTEP (Johnson, 1965)'
_computing_publication_material SHELXL-93
_computing_structure_refinement 'SHELXL-93 (Sheldrick, 1993)'
_computing_structure_solution 'SHELXS-86 (Sheldrick, 1990)'
_diffrn_ambient_temperature 300(2)
_diffrn_measurement_device 'Enraf-Nonius CAD-4'
_diffrn_measurement_method '\w-2\q scan'
_diffrn_radiation_monochromator graphite
_diffrn_radiation_source 'fine-focus sealed tube'
_diffrn_radiation_type MoK\a
_diffrn_radiation_wavelength 0.71073
_diffrn_reflns_av_R_equivalents 0.0584
_diffrn_reflns_av_sigmaI/netI 0.0443
_diffrn_reflns_limit_h_max 8
_diffrn_reflns_limit_h_min -8
_diffrn_reflns_limit_k_max 21
_diffrn_reflns_limit_k_min 0
_diffrn_reflns_limit_l_max 9
_diffrn_reflns_limit_l_min 0
_diffrn_reflns_number 1964
_diffrn_reflns_theta_max 24.97
_diffrn_reflns_theta_min 2.20
_diffrn_standards_decay_% none
_diffrn_standards_interval_time 60
_diffrn_standards_number 3
_exptl_absorpt_coefficient_mu 7.784
_exptl_absorpt_correction_T_max 0.035
_exptl_absorpt_correction_T_min 0.018
_exptl_absorpt_correction_type '\y scan (North, Phillips & Mathews, 1968)'
_exptl_crystal_colour Colourless
_exptl_crystal_density_diffrn 1.992
_exptl_crystal_description Parallelepiped
_exptl_crystal_F_000 600
_exptl_crystal_size_max 0.57
_exptl_crystal_size_mid 0.50
_exptl_crystal_size_min 0.43
_refine_diff_density_max 0.543
_refine_diff_density_min -0.766
_refine_ls_extinction_coef 'Not refined'
_refine_ls_extinction_method none
_refine_ls_goodness_of_fit_all 1.092
_refine_ls_goodness_of_fit_obs 1.150
_refine_ls_hydrogen_treatment 'see below'
_refine_ls_matrix_type full
_refine_ls_number_parameters 118
_refine_ls_number_reflns 1822
_refine_ls_number_restraints 0
_refine_ls_restrained_S_all 1.092
_refine_ls_restrained_S_obs 1.150
_refine_ls_R_factor_all 0.0713
_refine_ls_R_factor_obs .0456
_refine_ls_shift/esd_max -0.001
_refine_ls_shift/esd_mean 0.000
_refine_ls_structure_factor_coef Fsqd
_refine_ls_weighting_details 'w = 1/[\s^2^(Fo^2^)+(0.0604P)^2^+0.0218P] where P=(Fo^2^+2Fc^2^)/3'
_refine_ls_weighting_scheme calc
_refine_ls_wR_factor_all 0.1095
_refine_ls_wR_factor_obs .0983
_reflns_number_observed 1353
_reflns_number_total 1822
_reflns_observed_criterion >2sigma(I)
_cod_data_source_file ta1129.cif
_cod_data_source_block TA1129
_cod_depositor_comments
;
The following automatic conversions were performed:
'_symmetry_cell_setting' value 'Monoclinic' changed to 'monoclinic'
according to '/home/saulius/struct/CIF-dictionaries/cif_core.dic'
dictionary named 'cif_core.dic' version 2.4.1 from 2010-06-29.

Automatic conversion script
Id: cif_fix_enum 1527 2010-12-29 10:47:43Z saulius 

The following automatic conversions were performed:

'_symmetry_cell_setting' value 'Monoclinic' changed to 'monoclinic'
according to /home/saulius/struct/CIF-dictionaries/cif_core.dic
dictionary named 'cif_core.dic' version 2.4.1 from 2010-06-29.

Automatic conversion script
Id: cif_fix_values 1715 2011-07-08 13:25:40Z adriana 

The following automatic conversions were performed:

'_refine_ls_weighting_scheme' value 'calc w =
1/[\s^2^(Fo^2^)+(0.0604P)^2^+0.0218P] where P=(Fo^2^+2Fc^2^)/3' was
changed to 'calc'. New tag '_refine_ls_weighting_details' was
created. The value of the new tag was set to 'w =
1/[\s^2^(Fo^2^)+(0.0604P)^2^+0.0218P] where P=(Fo^2^+2Fc^2^)/3'.

Automatic conversion script
Id: cif_fix_values 3143 2015-03-26 13:38:13Z robertas 
;
_cod_original_cell_volume 1037.1(3)
_cod_original_sg_symbol_H-M 'P 21/c'
_cod_database_code 2006164

loop_
_symmetry_equiv_pos_as_xyz
'x, y, z'
'-x, y+1/2, -z+1/2'
'-x, -y, -z'
'x, -y-1/2, z-1/2'

loop_
_atom_site_aniso_label
_atom_site_aniso_U_11
_atom_site_aniso_U_22
_atom_site_aniso_U_33
_atom_site_aniso_U_12
_atom_site_aniso_U_13
_atom_site_aniso_U_23
Br1 .0581(5) .0341(4) .0512(5) .0011(3) .0199(3) .0064(3)
Br2 .0520(4) .0645(5) .0210(3) .0020(4) .0147(3) .0019(3)
O1 .071(3) .055(3) .030(3) .002(2) .029(2) .000(2)
O2 .074(3) .038(3) .044(3) .000(3) .019(2) -.012(2)
N .049(3) .034(3) .025(3) -.004(3) .012(2) .005(2)
C1 .036(3) .037(3) .024(3) -.004(3) .013(3) .003(3)
C2 .033(3) .030(3) .027(3) .002(3) .014(3) .006(3)
C3 .032(3) .033(3) .023(3) .000(3) .010(2) .004(3)
C4 .037(4) .042(4) .031(3) -.003(3) .007(3) .002(3)
C5 .055(4) .046(4) .042(4) -.005(3) .019(3) .017(3)
C6 .066(5) .042(4) .031(4) -.004(4) .014(3) .008(3)
C7 .066(5) .056(5) .046(4) .009(4) .020(4) .011(4)
C8 .061(5) .074(6) .068(6) .005(5) .013(4) .001(5)

loop_
_atom_site_label
_atom_site_fract_x
_atom_site_fract_y
_atom_site_fract_z
_atom_site_U_iso_or_equiv
_atom_site_thermal_displace_type
_atom_site_calc_flag
_atom_site_refinement_flags
_atom_site_occupancy
_atom_site_disorder_group
_atom_site_type_symbol
Br1 .73580(10) 1.10605(4) .51920(10) .0478(3) Uani d . 1 . Br
Br2 .74130(10) .96957(4) .19415(8) .0454(2) Uani d . 1 . Br
O1 .7526(7) .9974(3) .8377(6) .0488(12) Uani d . 1 . O
O2 .7650(7) .8259(3) .4396(6) .0526(13) Uani d . 1 . O
N .7736(7) .8970(3) .6774(6) .0361(12) Uani d . 1 . N
C1 .7592(8) .9700(3) .7062(8) .0319(13) Uani d . 1 . C
C2 .7478(8) 1.0064(3) .5378(8) .0294(13) Uani d . 1 . C
C3 .7515(8) .9581(3) .4220(7) .0294(13) Uani d . 1 . C
C4 .7648(8) .8841(4) .5067(8) .038(2) Uani d . 1 . C
C5 .7843(9) .8411(4) .8086(9) .047(2) Uani d . 1 . C
H5A .7521(9) .7947(4) .7498(9) .057 Uiso calc R 1 . H
H5B .6889(9) .8515(4) .8617(9) .057 Uiso calc R 1 . H
C6 .9819(9) .8364(4) .9521(8) .047(2) Uani d . 1 . C
H6A 1.0215(9) .8844(4) .9998(8) .057 Uiso calc R 1 . H
H6B .9736(9) .8063(4) 1.0469(8) .057 Uiso calc R 1 . H
C7 1.1319(10) .8062(4) .8896(10) .056(2) Uani d . 1 . C
H7A 1.1387(10) .8360(4) .7937(10) .067 Uiso calc R 1 . H
H7B 1.0928(10) .7580(4) .8431(10) .067 Uiso calc R 1 . H
C8 1.3304(11) .8021(4) 1.0309(11) .070(2) Uani d . 1 . C
H8A 1.4199(11) .7822(4) .9821(11) .106 Uiso calc R 1 . H
H8B 1.3260(11) .7716(4) 1.1251(11) .106 Uiso calc R 1 . H
H8C 1.3718(11) .8497(4) 1.0757(11) .106 Uiso calc R 1 . H

loop_
_atom_type_symbol
_atom_type_description
_atom_type_scat_dispersion_real
_atom_type_scat_dispersion_imag
_atom_type_scat_source
C C 0.0033 0.0016 'International Tables Vol C Tables 4.2.6.8 and 6.1.1.4'
H H 0.0000 0.0000 'International Tables Vol C Tables 4.2.6.8 and 6.1.1.4'
N N 0.0061 0.0033 'International Tables Vol C Tables 4.2.6.8 and 6.1.1.4'
O O 0.0106 0.0060 'International Tables Vol C Tables 4.2.6.8 and 6.1.1.4'
Br Br -0.2901 2.4595 'International Tables Vol C Tables 4.2.6.8 and 6.1.1.4'

loop_
_geom_angle_atom_site_label_1
_geom_angle_atom_site_label_2
_geom_angle_atom_site_label_3
_geom_angle
_geom_angle_publ_flag
C4 N C1 111.1(5) y
C4 N C5 125.2(5) y
C1 N C5 123.6(5) y
O1 C1 N 126.5(5) y
O1 C1 C2 128.1(6) y
N C1 C2 105.4(5) y
C3 C2 C1 110.0(5) y
C3 C2 Br1 129.5(5) y
C1 C2 Br1 120.5(4) y
C2 C3 C4 107.7(5) y
C2 C3 Br2 130.1(5) y
C4 C3 Br2 122.2(4) y
O2 C4 N 126.8(6) y
O2 C4 C3 127.5(6) y
N C4 C3 105.7(5) y
N C5 C6 112.7(5) y
C7 C6 C5 113.2(6) y
C6 C7 C8 113.7(6) y

loop_
_geom_bond_atom_site_label_1
_geom_bond_atom_site_label_2
_geom_bond_site_symmetry_2
_geom_bond_distance
_geom_bond_publ_flag
Br1 C2 . 1.848(6) y
Br2 C3 . 1.838(6) y
O1 C1 . 1.199(7) y
O2 C4 . 1.206(8) y
N C4 . 1.386(8) y
N C1 . 1.379(8) y
N C5 . 1.466(8) y
C1 C2 . 1.499(8) y
C2 C3 . 1.305(8) y
C3 C4 . 1.518(8) y
C5 C6 . 1.510(9) y
C6 C7 . 1.487(9) y
C7 C8 . 1.506(11) y

loop_
_cod_related_entry_id
_cod_related_entry_database
_cod_related_entry_code
1 ChemSpider 9187556
